data_7242182
loop_
_publ_author_name
'Brummel, Beau R.'
'Lee, Kinsey G.'
'Kolis, Joseph W.'
'Whitehead, Daniel C.'
'McMillen, Colin D.'

_publ_section_title
;
 Guanidinium sulfates as directors of noncentrosymmetric structures
;
_journal_issue 7
_journal_name_full CrystEngComm
_journal_page_first 1643
_journal_page_last 1656
_journal_paper_doi 10.1039/D0CE01817A
_journal_volume 23
_journal_year 2021
_chemical_absolute_configuration ad
_chemical_formula_sum 'C9 H28 N10 O9 S2'
_chemical_formula_weight 484.53
_space_group_crystal_system monoclinic
_space_group_IT_number 4
_space_group_name_Hall 'P 2yb'
_space_group_name_H-M_alt 'P 1 21 1'
_atom_sites_solution_hydrogens mixed
_atom_sites_solution_primary dual
_atom_sites_solution_secondary difmap
_audit_creation_method SHELXL-2016/6
_audit_update_record
;
2020-06-26 deposited with the CCDC.	2021-01-26 downloaded from the CCDC.
;
_cell_angle_alpha 90
_cell_angle_beta 93.723(3)
_cell_angle_gamma 90
_cell_formula_units_Z 2
_cell_length_a 7.4737(6)
_cell_length_b 11.8491(11)
_cell_length_c 13.0179(13)
_cell_measurement_reflns_used 9949
_cell_measurement_temperature 140(2)
_cell_measurement_theta_max 26.41
_cell_measurement_theta_min 2.33
_cell_volume 1150.39(18)
_computing_cell_refinement 'Bruker SAINT'
_computing_data_collection 'Bruker APEX3'
_computing_data_reduction 'Bruker SAINT'
_computing_molecular_graphics 'Bruker SHELXTL'
_computing_publication_material 'Bruker SHELXTL'
_computing_structure_refinement 'SHELXL-2014 (Sheldrick 2014)'
_computing_structure_solution 'SHELXT-2014 (Sheldrick 2014)'
_diffrn_ambient_temperature 140(2)
_diffrn_measured_fraction_theta_full 0.998
_diffrn_measured_fraction_theta_max 0.998
_diffrn_measurement_device_type 'Bruker D8 Venture Photon 100'
_diffrn_measurement_method '\f and \w scans'
_diffrn_radiation_type MoK\a
_diffrn_radiation_wavelength 0.71073
_diffrn_reflns_av_R_equivalents 0.0578
_diffrn_reflns_av_unetI/netI 0.0348
_diffrn_reflns_Laue_measured_fraction_full 0.998
_diffrn_reflns_Laue_measured_fraction_max 0.998
_diffrn_reflns_limit_h_max 9
_diffrn_reflns_limit_h_min -9
_diffrn_reflns_limit_k_max 14
_diffrn_reflns_limit_k_min -14
_diffrn_reflns_limit_l_max 15
_diffrn_reflns_limit_l_min -15
_diffrn_reflns_number 25166
_diffrn_reflns_point_group_measured_fraction_full 0.999
_diffrn_reflns_point_group_measured_fraction_max 0.998
_diffrn_reflns_theta_full 25.242
_diffrn_reflns_theta_max 25.498
_diffrn_reflns_theta_min 2.326
_diffrn_source 'Incoatec I\mS'
_exptl_absorpt_coefficient_mu 0.291
_exptl_absorpt_correction_T_max 1.0000
_exptl_absorpt_correction_T_min 0.9516
_exptl_absorpt_correction_type multi-scan
_exptl_absorpt_process_details 'SADABS, Bruker'
_exptl_crystal_colour colourless
_exptl_crystal_density_diffrn 1.399
_exptl_crystal_description block
_exptl_crystal_F_000 512
_exptl_crystal_size_max 0.156
_exptl_crystal_size_mid 0.114
_exptl_crystal_size_min 0.067
_refine_diff_density_max 0.379
_refine_diff_density_min -0.250
_refine_diff_density_rms 0.046
_refine_ls_abs_structure_details
;
 Flack x determined using 1780 quotients [(I+)-(I-)]/[(I+)+(I-)]
 (Parsons, Flack and Wagner, Acta Cryst. B69 (2013) 249-259).
;
_refine_ls_abs_structure_Flack 0.07(3)
_refine_ls_extinction_method none
_refine_ls_goodness_of_fit_ref 1.056
_refine_ls_hydrogen_treatment mixed
_refine_ls_matrix_type full
_refine_ls_number_parameters 352
_refine_ls_number_reflns 4270
_refine_ls_number_restraints 5
_refine_ls_restrained_S_all 1.056
_refine_ls_R_factor_all 0.0340
_refine_ls_R_factor_gt 0.0297
_refine_ls_shift/su_max 0.001
_refine_ls_shift/su_mean 0.000
_refine_ls_structure_factor_coef Fsqd
_refine_ls_weighting_details 'w=1/[\s^2^(Fo^2^)+(0.0391P)^2^+0.0880P] where P=(Fo^2^+2Fc^2^)/3'
_refine_ls_weighting_scheme calc
_refine_ls_wR_factor_gt 0.0680
_refine_ls_wR_factor_ref 0.0701
_reflns_Friedel_coverage 0.902
_reflns_Friedel_fraction_full 0.999
_reflns_Friedel_fraction_max 0.999
_reflns_number_gt 3983
_reflns_number_total 4270
_reflns_threshold_expression 'I > 2\s(I)'
_cod_data_source_file d0ce01817a1.cif
_cod_data_source_block 4
_cod_depositor_comments 'Adding full bibliography for 7242177--7242183.cif.'
_cod_original_sg_symbol_H-M 'P 21'
_cod_database_code 7242182
_shelx_shelxl_version_number 2016/6
_shelx_space_group_comment
;
The symmetry employed for this shelxl refinement is uniquely defined
by the following loop, which should always be used as a source of
symmetry information in preference to the above space-group names.
They are only intended as comments.
;
_shelx_estimated_absorpt_t_min 0.956
_shelx_estimated_absorpt_t_max 0.981

loop_
_space_group_symop_operation_xyz
'x, y, z'
'-x, y+1/2, -z'

loop_
_atom_site_label
_atom_site_type_symbol
_atom_site_fract_x
_atom_site_fract_y
_atom_site_fract_z
_atom_site_U_iso_or_equiv
_atom_site_adp_type
_atom_site_occupancy
_atom_site_site_symmetry_order
_atom_site_calc_flag
_atom_site_refinement_flags_posn
_atom_site_refinement_flags_adp
_atom_site_refinement_flags_occupancy
_atom_site_disorder_assembly
_atom_site_disorder_group
S1 S 0.25000(9) 0.66909(5) 0.09326(6) 0.01511(17) Uani 1 1 d . . . . .
S2 S 0.68700(9) 0.59698(6) 0.61680(6) 0.01891(18) Uani 1 1 d . . . . .
O1 O 0.0847(3) 0.71376(16) 0.03804(16) 0.0183(5) Uani 1 1 d . . . . .
O2 O 0.4055(3) 0.71343(17) 0.03999(17) 0.0202(5) Uani 1 1 d . . . . .
O3 O 0.2600(3) 0.70544(18) 0.20055(16) 0.0236(5) Uani 1 1 d . . . . .
O4 O 0.2499(3) 0.54419(17) 0.08539(16) 0.0201(5) Uani 1 1 d . . . . .
O5 O 0.5283(3) 0.64847(17) 0.56049(16) 0.0235(5) Uani 1 1 d . . . . .
O6 O 0.7063(3) 0.64756(18) 0.72096(16) 0.0239(5) Uani 1 1 d . . . . .
O7 O 0.6583(3) 0.47419(18) 0.62390(18) 0.0282(5) Uani 1 1 d . . . . .
O8 O 0.8489(3) 0.6202(2) 0.56203(16) 0.0283(5) Uani 1 1 d . . . . .
N1 N 0.7475(4) 0.6086(2) 0.0651(2) 0.0252(6) Uani 1 1 d D . . . .
H1A H 0.653(5) 0.641(3) 0.063(3) 0.034(11) Uiso 1 1 d D . . . .
H1B H 0.849(5) 0.641(3) 0.063(3) 0.040(12) Uiso 1 1 d D . . . .
N2 N 0.8987(4) 0.4495(3) 0.0184(2) 0.0226(6) Uani 1 1 d . . . . .
H2A H 0.993(6) 0.484(3) 0.035(3) 0.034(11) Uiso 1 1 d . . . . .
H2B H 0.899(5) 0.380(4) 0.001(3) 0.039(11) Uiso 1 1 d . . . . .
N3 N 0.5908(4) 0.4483(3) 0.0175(2) 0.0256(7) Uani 1 1 d . . . . .
H3A H 0.503(5) 0.475(3) 0.031(3) 0.012(9) Uiso 1 1 d . . . . .
H3B H 0.589(5) 0.380(3) -0.008(3) 0.024(9) Uiso 1 1 d . . . . .
N4 N 0.3282(4) 0.4024(3) 0.2713(2) 0.0263(6) Uani 1 1 d . . . . .
H4A H 0.293(5) 0.445(3) 0.224(3) 0.023(10) Uiso 1 1 d . . . . .
H4B H 0.317(5) 0.339(4) 0.273(3) 0.032(12) Uiso 1 1 d . . . . .
N5 N 0.4494(4) 0.3912(3) 0.4378(2) 0.0298(7) Uani 1 1 d . . . . .
H5A H 0.493(5) 0.423(3) 0.486(3) 0.023(10) Uiso 1 1 d . . . . .
H5B H 0.452(5) 0.317(4) 0.435(3) 0.041(12) Uiso 1 1 d . . . . .
N6 N 0.3931(4) 0.5646(2) 0.3634(3) 0.0289(7) Uani 1 1 d . . . . .
H6A H 0.354(4) 0.597(3) 0.314(3) 0.020(9) Uiso 1 1 d . . . . .
H6B H 0.435(4) 0.592(3) 0.418(3) 0.019(8) Uiso 1 1 d . . . . .
N7 N 1.0612(4) 0.6744(3) 0.8168(2) 0.0252(6) Uani 1 1 d . . . . .
H7A H 1.072(5) 0.677(3) 0.879(3) 0.027(10) Uiso 1 1 d . . . . .
H7B H 0.963(5) 0.666(3) 0.786(3) 0.016(8) Uiso 1 1 d . . . . .
N8 N 1.3683(4) 0.6668(3) 0.8179(2) 0.0278(6) Uani 1 1 d . . . . .
H8A H 1.464(6) 0.655(3) 0.790(3) 0.032(10) Uiso 1 1 d . . . . .
H8B H 1.378(5) 0.677(4) 0.883(4) 0.040(11) Uiso 1 1 d . . . . .
N9 N 1.1970(4) 0.6438(3) 0.6660(2) 0.0283(7) Uani 1 1 d . . . . .
H9A H 1.288(6) 0.643(3) 0.633(3) 0.031(10) Uiso 1 1 d . . . . .
H9B H 1.088(5) 0.640(3) 0.634(3) 0.030(10) Uiso 1 1 d . . . . .
N10 N 0.9782(4) 0.3706(2) 0.6705(2) 0.0296(7) Uani 1 1 d D . . . .
H10 H 0.863(4) 0.392(4) 0.649(3) 0.064(14) Uiso 1 1 d D . . . .
C1 C 0.7454(4) 0.5023(2) 0.0340(2) 0.0193(6) Uani 1 1 d . . . . .
C2 C 0.3890(4) 0.4534(3) 0.3577(2) 0.0233(7) Uani 1 1 d . . . . .
C3 C 1.2096(4) 0.6615(3) 0.7666(2) 0.0220(7) Uani 1 1 d . . . . .
C4 C 1.0276(5) 0.3956(3) 0.7681(3) 0.0294(8) Uani 1 1 d . . . . .
H4 H 0.943742 0.430051 0.810119 0.035 Uiso 1 1 calc R U . . .
C5 C 1.1952(5) 0.3728(3) 0.8083(3) 0.0342(8) Uani 1 1 d . . . . .
H5 H 1.231066 0.393737 0.876990 0.041 Uiso 1 1 calc R U . . .
C6 C 1.3143(5) 0.3180(4) 0.7470(3) 0.0440(10) Uani 1 1 d . . . . .
H6 H 1.433263 0.301302 0.772754 0.053 Uiso 1 1 calc R U . . .
C7 C 1.2545(5) 0.2883(3) 0.6471(3) 0.0411(10) Uani 1 1 d . . . . .
H7 H 1.331118 0.247479 0.605028 0.049 Uiso 1 1 calc R U . . .
C8 C 1.0884(6) 0.3171(3) 0.6098(3) 0.0409(9) Uani 1 1 d . . . . .
H8 H 1.049758 0.299604 0.540686 0.049 Uiso 1 1 calc R U . . .
C9 C 0.8829(6) 0.4780(4) 0.3155(3) 0.0498(11) Uani 1 1 d . . . . .
H9C H 0.754670 0.495919 0.311745 0.075 Uiso 1 1 calc R U . . .
H9D H 0.903701 0.412932 0.271286 0.075 Uiso 1 1 calc R U . . .
H9E H 0.950184 0.543098 0.292156 0.075 Uiso 1 1 calc R U . . .
O9 O 0.9405(5) 0.4521(3) 0.4175(2) 0.0618(9) Uani 1 1 d D . . . .
H9F H 0.935(9) 0.513(4) 0.455(4) 0.10(2) Uiso 1 1 d D . . . .

loop_
_atom_site_aniso_label
_atom_site_aniso_U_11
_atom_site_aniso_U_22
_atom_site_aniso_U_33
_atom_site_aniso_U_23
_atom_site_aniso_U_13
_atom_site_aniso_U_12
S1 0.0129(3) 0.0136(3) 0.0185(4) 0.0010(3) -0.0007(3) 0.0006(3)
S2 0.0158(3) 0.0219(4) 0.0186(4) -0.0011(3) -0.0025(3) 0.0012(3)
O1 0.0124(10) 0.0193(10) 0.0227(12) 0.0023(9) -0.0021(8) 0.0004(8)
O2 0.0136(10) 0.0193(10) 0.0276(12) 0.0037(9) 0.0017(9) -0.0001(8)
O3 0.0271(11) 0.0246(12) 0.0186(11) -0.0018(9) -0.0015(9) 0.0047(9)
O4 0.0199(11) 0.0130(10) 0.0271(12) 0.0007(9) -0.0010(9) 0.0001(8)
O5 0.0219(11) 0.0249(11) 0.0226(12) -0.0009(9) -0.0062(9) 0.0036(9)
O6 0.0204(11) 0.0309(13) 0.0198(11) -0.0055(9) -0.0022(8) 0.0006(9)
O7 0.0290(12) 0.0204(12) 0.0339(14) 0.0012(10) -0.0081(10) 0.0002(9)
O8 0.0197(11) 0.0446(15) 0.0205(12) -0.0015(11) 0.0015(9) -0.0044(10)
N1 0.0117(13) 0.0199(14) 0.0439(18) -0.0071(13) 0.0016(11) 0.0009(13)
N2 0.0147(14) 0.0171(14) 0.0359(17) -0.0075(12) 0.0000(12) -0.0008(11)
N3 0.0134(14) 0.0196(15) 0.0438(19) -0.0110(13) 0.0031(12) 0.0012(11)
N4 0.0360(17) 0.0202(15) 0.0213(16) 0.0011(13) -0.0083(12) -0.0009(13)
N5 0.0418(18) 0.0219(17) 0.0238(17) 0.0016(13) -0.0125(14) -0.0045(13)
N6 0.0429(18) 0.0221(16) 0.0203(16) 0.0018(13) -0.0096(14) -0.0026(13)
N7 0.0187(14) 0.0383(16) 0.0178(15) -0.0023(14) -0.0036(11) -0.0002(13)
N8 0.0178(14) 0.0443(18) 0.0211(16) -0.0053(14) 0.0005(11) -0.0006(13)
N9 0.0212(15) 0.0430(19) 0.0207(15) -0.0015(12) 0.0008(12) -0.0011(12)
N10 0.0284(16) 0.0256(15) 0.0345(17) 0.0036(13) 0.0001(13) 0.0014(12)
C1 0.0178(15) 0.0184(16) 0.0218(16) -0.0002(13) 0.0019(12) -0.0001(12)
C2 0.0214(16) 0.0246(17) 0.0239(18) 0.0025(14) 0.0007(13) -0.0029(13)
C3 0.0222(15) 0.0208(16) 0.0228(16) 0.0017(14) -0.0009(12) -0.0016(13)
C4 0.0354(19) 0.0253(17) 0.0282(19) -0.0013(15) 0.0079(15) -0.0038(15)
C5 0.037(2) 0.039(2) 0.0264(19) 0.0063(16) -0.0009(15) 0.0018(16)
C6 0.031(2) 0.046(2) 0.054(3) 0.027(2) -0.0006(18) 0.0088(17)
C7 0.051(2) 0.042(2) 0.033(2) 0.0121(17) 0.0174(18) 0.0258(18)
C8 0.055(3) 0.036(2) 0.031(2) 0.0019(17) 0.0070(19) 0.0128(18)
C9 0.049(3) 0.067(3) 0.034(2) -0.006(2) 0.0051(19) 0.012(2)
O9 0.086(2) 0.063(2) 0.0368(19) 0.0006(16) 0.0053(17) 0.0314(19)

loop_
_atom_type_symbol
_atom_type_description
_atom_type_scat_dispersion_real
_atom_type_scat_dispersion_imag
_atom_type_scat_source
C C 0.0033 0.0016 'International Tables Vol C Tables 4.2.6.8 and 6.1.1.4'
H H 0.0000 0.0000 'International Tables Vol C Tables 4.2.6.8 and 6.1.1.4'
N N 0.0061 0.0033 'International Tables Vol C Tables 4.2.6.8 and 6.1.1.4'
O O 0.0106 0.0060 'International Tables Vol C Tables 4.2.6.8 and 6.1.1.4'
S S 0.1246 0.1234 'International Tables Vol C Tables 4.2.6.8 and 6.1.1.4'

loop_
_geom_angle_atom_site_label_1
_geom_angle_atom_site_label_2
_geom_angle_atom_site_label_3
_geom_angle
_geom_angle_site_symmetry_1
_geom_angle_site_symmetry_3
_geom_angle_publ_flag
O3 S1 O4 111.12(13) . . ?
O3 S1 O1 110.31(12) . . ?
O4 S1 O1 108.99(12) . . ?
O3 S1 O2 110.43(13) . . ?
O4 S1 O2 108.48(12) . . ?
O1 S1 O2 107.40(12) . . ?
O8 S2 O7 110.05(14) . . ?
O8 S2 O6 109.54(13) . . ?
O7 S2 O6 110.35(13) . . ?
O8 S2 O5 109.88(13) . . ?
O7 S2 O5 108.76(13) . . ?
O6 S2 O5 108.23(12) . . ?
C1 N1 H1A 117(3) . . ?
C1 N1 H1B 114(3) . . ?
H1A N1 H1B 124(4) . . ?
C1 N2 H2A 117(3) . . ?
C1 N2 H2B 121(3) . . ?
H2A N2 H2B 121(4) . . ?
C1 N3 H3A 121(3) . . ?
C1 N3 H3B 120(2) . . ?
H3A N3 H3B 119(3) . . ?
C2 N4 H4A 116(3) . . ?
C2 N4 H4B 118(3) . . ?
H4A N4 H4B 126(4) . . ?
C2 N5 H5A 118(3) . . ?
C2 N5 H5B 122(3) . . ?
H5A N5 H5B 120(4) . . ?
C2 N6 H6A 116(3) . . ?
C2 N6 H6B 117(3) . . ?
H6A N6 H6B 127(4) . . ?
C3 N7 H7A 118(3) . . ?
C3 N7 H7B 120(2) . . ?
H7A N7 H7B 122(4) . . ?
C3 N8 H8A 123(3) . . ?
C3 N8 H8B 122(3) . . ?
H8A N8 H8B 116(4) . . ?
C3 N9 H9A 120(3) . . ?
C3 N9 H9B 118(2) . . ?
H9A N9 H9B 121(4) . . ?
C4 N10 C8 121.7(3) . . ?
C4 N10 H10 115(3) . . ?
C8 N10 H10 123(3) . . ?
N1 C1 N3 120.1(3) . . ?
N1 C1 N2 120.0(3) . . ?
N3 C1 N2 119.9(3) . . ?
N6 C2 N4 120.4(3) . . ?
N6 C2 N5 120.2(3) . . ?
N4 C2 N5 119.4(3) . . ?
N9 C3 N8 120.7(3) . . ?
N9 C3 N7 119.7(3) . . ?
N8 C3 N7 119.6(3) . . ?
N10 C4 C5 121.0(3) . . ?
N10 C4 H4 119.5 . . ?
C5 C4 H4 119.5 . . ?
C4 C5 C6 118.8(4) . . ?
C4 C5 H5 120.6 . . ?
C6 C5 H5 120.6 . . ?
C7 C6 C5 118.3(3) . . ?
C7 C6 H6 120.9 . . ?
C5 C6 H6 120.9 . . ?
C8 C7 C6 120.3(4) . . ?
C8 C7 H7 119.8 . . ?
C6 C7 H7 119.8 . . ?
N10 C8 C7 119.7(4) . . ?
N10 C8 H8 120.1 . . ?
C7 C8 H8 120.1 . . ?
O9 C9 H9C 109.5 . . ?
O9 C9 H9D 109.5 . . ?
H9C C9 H9D 109.5 . . ?
O9 C9 H9E 109.5 . . ?
H9C C9 H9E 109.5 . . ?
H9D C9 H9E 109.5 . . ?
C9 O9 H9F 109(4) . . ?

loop_
_geom_bond_atom_site_label_1
_geom_bond_atom_site_label_2
_geom_bond_distance
_geom_bond_site_symmetry_2
_geom_bond_publ_flag
S1 O3 1.459(2) . ?
S1 O4 1.483(2) . ?
S1 O1 1.486(2) . ?
S1 O2 1.488(2) . ?
S2 O8 1.470(2) . ?
S2 O7 1.474(2) . ?
S2 O6 1.481(2) . ?
S2 O5 1.484(2) . ?
N1 C1 1.323(4) . ?
N1 H1A 0.80(3) . ?
N1 H1B 0.86(3) . ?
N2 C1 1.333(4) . ?
N2 H2A 0.83(4) . ?
N2 H2B 0.85(5) . ?
N3 C1 1.326(4) . ?
N3 H3A 0.76(4) . ?
N3 H3B 0.88(4) . ?
N4 C2 1.331(4) . ?
N4 H4A 0.83(4) . ?
N4 H4B 0.75(5) . ?
N5 C2 1.332(4) . ?
N5 H5A 0.79(4) . ?
N5 H5B 0.87(5) . ?
N6 C2 1.320(4) . ?
N6 H6A 0.80(4) . ?
N6 H6B 0.83(4) . ?
N7 C3 1.332(4) . ?
N7 H7A 0.81(4) . ?
N7 H7B 0.82(4) . ?
N8 C3 1.325(4) . ?
N8 H8A 0.84(4) . ?
N8 H8B 0.86(4) . ?
N9 C3 1.323(4) . ?
N9 H9A 0.82(4) . ?
N9 H9B 0.89(4) . ?
N10 C4 1.333(4) . ?
N10 C8 1.338(5) . ?
N10 H10 0.92(3) . ?
C4 C5 1.353(5) . ?
C4 H4 0.9500 . ?
C5 C6 1.394(6) . ?
C5 H5 0.9500 . ?
C6 C7 1.393(6) . ?
C6 H6 0.9500 . ?
C7 C8 1.347(6) . ?
C7 H7 0.9500 . ?
C8 H8 0.9500 . ?
C9 O9 1.404(5) . ?
C9 H9C 0.9800 . ?
C9 H9D 0.9800 . ?
C9 H9E 0.9800 . ?
O9 H9F 0.87(3) . ?

loop_
_geom_hbond_atom_site_label_D
_geom_hbond_atom_site_label_H
_geom_hbond_atom_site_label_A
_geom_hbond_distance_DH
_geom_hbond_distance_HA
_geom_hbond_distance_DA
_geom_hbond_angle_DHA
_geom_hbond_site_symmetry_A
N1 H1A O2 0.80(3) 2.04(3) 2.841(3) 173(4) .
N1 H1B O1 0.86(3) 2.00(3) 2.854(3) 173(4) 1_655
N2 H2A O4 0.83(4) 2.11(4) 2.934(4) 171(4) 1_655
N2 H2B O1 0.85(5) 2.04(5) 2.893(4) 177(4) 2_645
N3 H3A O4 0.76(4) 2.22(4) 2.976(4) 175(3) .
N3 H3B O2 0.88(4) 2.02(4) 2.882(4) 169(3) 2_645
N4 H4A O4 0.83(4) 2.16(4) 2.973(4) 168(3) .
N4 H4B O6 0.75(5) 2.28(5) 3.032(4) 178(4) 2_646
N5 H5A O7 0.79(4) 2.20(4) 2.963(4) 166(4) .
N5 H5B O5 0.87(5) 2.01(5) 2.881(4) 175(4) 2_646
N6 H6A O3 0.80(4) 2.04(4) 2.827(4) 170(4) .
N6 H6B O5 0.83(4) 2.04(4) 2.874(4) 175(3) .
N7 H7A O1 0.81(4) 2.11(4) 2.912(4) 169(4) 1_656
N7 H7B O6 0.82(4) 2.06(4) 2.875(4) 175(3) .
N8 H8A O6 0.84(4) 2.07(4) 2.905(4) 172(4) 1_655
N8 H8B O2 0.86(4) 2.08(5) 2.938(4) 176(4) 1_656
N9 H9A O5 0.82(4) 2.09(4) 2.909(4) 176(4) 1_655
N9 H9B O8 0.89(4) 1.98(4) 2.868(4) 176(3) .
N10 H10 O7 0.92(3) 1.83(3) 2.721(4) 163(4) .
O9 H9F O8 0.87(3) 2.02(4) 2.853(4) 159(6) .
